data_4501366
loop_
_publ_author_name
'Banerjee, Subhabrata'
'Dastidar, Parthasarathi'

_publ_section_title
;
 Coordination Polymers in Selective Separation of Cations and Anions: A
 Series of Rarely Observed All Helical Three-Dimensional Coordination
 Polymers Derived from Various Chiral Amino Acid Based
 Bis-pyridyl-bis-amide Ligands
;
_journal_issue 12
_journal_name_full 'Crystal Growth &amp; Design'
_journal_page_first 5592
_journal_paper_doi 10.1021/cg201161q
_journal_volume 11
_journal_year 2011
_chemical_formula_sum 'C40 H40 Br2 Cu N8 O6'
_chemical_formula_weight 952.16
_chemical_name_systematic
; 
 ? 
;
_space_group_IT_number 154
_symmetry_cell_setting trigonal
_symmetry_space_group_name_Hall 'P 32 2"'
_symmetry_space_group_name_H-M 'P 32 2 1'
_atom_sites_solution_primary direct
_atom_sites_solution_secondary difmap
_audit_creation_method SHELXL-97
_cell_angle_alpha 90.00
_cell_angle_beta 90.00
_cell_angle_gamma 120.00
_cell_formula_units_Z 3
_cell_length_a 13.0842(11)
_cell_length_b 13.0842(11)
_cell_length_c 19.878(2)
_cell_measurement_temperature 298(2)
_cell_volume 2947.1(5)
_computing_cell_refinement 'Bruker Apex II'
_computing_data_collection 'Bruker Apex II'
_computing_data_reduction SAINT
_computing_molecular_graphics 'Mercury 2.3'
_computing_publication_material Shelxl-97
_computing_structure_refinement 'SHELXL-97 (Sheldrick, 1997)'
_computing_structure_solution 'SHELXS-97 (Sheldrick, 1990)'
_diffrn_ambient_temperature 298(2)
_diffrn_detector_area_resol_mean 3
_diffrn_measured_fraction_theta_full 1.000
_diffrn_measured_fraction_theta_max 1.000
_diffrn_measurement_device_type 'Bruker Apex II'
_diffrn_measurement_method 'Omega scan'
_diffrn_radiation_monochromator graphite
_diffrn_radiation_source 'fine-focus sealed tube'
_diffrn_radiation_type MoK\a
_diffrn_radiation_wavelength 0.71073
_diffrn_reflns_av_R_equivalents 0.0909
_diffrn_reflns_av_sigmaI/netI 0.0420
_diffrn_reflns_limit_h_max 11
_diffrn_reflns_limit_h_min -11
_diffrn_reflns_limit_k_max 11
_diffrn_reflns_limit_k_min -11
_diffrn_reflns_limit_l_max 16
_diffrn_reflns_limit_l_min -17
_diffrn_reflns_number 12892
_diffrn_reflns_theta_full 17.69
_diffrn_reflns_theta_max 17.69
_diffrn_reflns_theta_min 1.80
_exptl_absorpt_coefficient_mu 2.648
_exptl_absorpt_correction_T_max 0.9248
_exptl_absorpt_correction_T_min 0.6921
_exptl_absorpt_correction_type multi-scan
_exptl_absorpt_process_details sadabs
_exptl_crystal_colour green
_exptl_crystal_density_diffrn 1.609
_exptl_crystal_density_method 'not measured'
_exptl_crystal_description plate
_exptl_crystal_F_000 1449
_exptl_crystal_size_max 0.15
_exptl_crystal_size_mid 0.03
_exptl_crystal_size_min 0.03
_refine_diff_density_max 1.138
_refine_diff_density_min -1.183
_refine_diff_density_rms 0.132
_refine_ls_abs_structure_details 'Flack H D (1983), Acta Cryst. A39, 876-881'
_refine_ls_abs_structure_Flack 0.09(5)
_refine_ls_extinction_method none
_refine_ls_goodness_of_fit_ref 1.736
_refine_ls_matrix_type full
_refine_ls_number_parameters 115
_refine_ls_number_reflns 1298
_refine_ls_number_restraints 0
_refine_ls_restrained_S_all 1.736
_refine_ls_R_factor_all 0.0860
_refine_ls_R_factor_gt 0.0777
_refine_ls_shift/su_max 0.000
_refine_ls_shift/su_mean 0.000
_refine_ls_structure_factor_coef Fsqd
_refine_ls_weighting_details 'calc w=1/[\s^2^(Fo^2^)+(0.1000P)^2^+0.6193P] where P=(Fo^2^+2Fc^2^)/3'
_refine_ls_weighting_scheme calc
_refine_ls_wR_factor_gt 0.2137
_refine_ls_wR_factor_ref 0.2216
_reflns_number_gt 1172
_reflns_number_total 1298
_reflns_threshold_expression >2sigma(I)
_cod_data_source_file cg201161q_si_002.cif
_cod_data_source_block z
_cod_original_sg_symbol_H-M P3(2)21
_cod_database_code 4501366

loop_
_symmetry_equiv_pos_as_xyz
'x, y, z'
'-y, x-y, z+2/3'
'-x+y, -x, z+1/3'
'y, x, -z'
'x-y, -y, -z+1/3'
'-x, -x+y, -z+2/3'

loop_
_atom_site_label
_atom_site_type_symbol
_atom_site_fract_x
_atom_site_fract_y
_atom_site_fract_z
_atom_site_U_iso_or_equiv
_atom_site_adp_type
_atom_site_occupancy
_atom_site_symmetry_multiplicity
_atom_site_calc_flag
_atom_site_refinement_flags
Cu1 Cu 0.6184(2) 0.6184(2) 0.0000 0.0252(11) Uiso 1 2 d S
Br1 Br 0.7408(2) 0.4867(2) 0.02556(13) 0.0729(11) Uiso 1 1 d .
N1 N 0.7111(11) 0.7402(12) 0.0730(6) 0.017(4) Uiso 1 1 d .
C2 C 0.8212(15) 0.7785(16) 0.0819(9) 0.028(5) Uiso 1 1 d .
C3 C 0.8808(18) 0.8415(19) 0.1394(10) 0.050(6) Uiso 1 1 d .
C4 C 0.8135(19) 0.8637(17) 0.1904(10) 0.044(6) Uiso 1 1 d .
C5 C 0.6947(16) 0.8202(16) 0.1766(9) 0.034(6) Uiso 1 1 d .
C6 C 0.6464(15) 0.7626(16) 0.1161(9) 0.027(5) Uiso 1 1 d .
N7 N 0.6165(14) 0.8361(14) 0.2190(7) 0.040(5) Uiso 1 1 d .
C8 C 0.6415(19) 0.9147(17) 0.2690(10) 0.041(6) Uiso 1 1 d .
O9 O 0.7429(13) 0.9810(13) 0.2894(6) 0.052(4) Uiso 1 1 d .
C10 C 0.4674(16) 0.3770(17) 0.3663(9) 0.037(6) Uiso 1 1 d .
C11 C 0.5022(19) 0.4770(19) 0.4117(10) 0.046(6) Uiso 1 1 d .
C12 C 0.6142(19) 0.5804(19) 0.3992(10) 0.048(6) Uiso 1 1 d .
C13 C 0.722(2) 0.583(2) 0.3924(13) 0.084(9) Uiso 1 1 d .
C14 C 0.838(2) 0.696(2) 0.3867(12) 0.080(8) Uiso 1 1 d .
C15 C 0.843(2) 0.799(3) 0.3858(12) 0.084(8) Uiso 1 1 d .
C16 C 0.735(3) 0.795(3) 0.3975(15) 0.110(12) Uiso 1 1 d .
C17 C 0.626(2) 0.690(2) 0.4005(12) 0.075(8) Uiso 1 1 d .
N18 N 0.4353(13) 0.4035(13) 0.2996(7) 0.033(4) Uiso 1 1 d .
C19 C 0.4962(17) 0.4070(16) 0.2439(9) 0.033(6) Uiso 1 1 d .
O20 O 0.5766(12) 0.3881(10) 0.2434(6) 0.046(4) Uiso 1 1 d .
C21 C 0.4475(17) 0.4290(16) 0.1794(9) 0.031(5) Uiso 1 1 d .
C22 C 0.3311(18) 0.3943(16) 0.1712(9) 0.036(6) Uiso 1 1 d .
C23 C 0.2975(18) 0.4260(18) 0.1097(11) 0.048(6) Uiso 1 1 d .
C24 C 0.3850(16) 0.4885(16) 0.0629(9) 0.032(5) Uiso 1 1 d .
N25 N 0.5001(12) 0.5203(12) 0.0710(7) 0.022(4) Uiso 1 1 d .
C26 C 0.5293(16) 0.4907(16) 0.1277(9) 0.027(5) Uiso 1 1 d .
O27 O 0.6864(14) 0.3099(14) 0.1513(7) 0.069(5) Uiso 1 1 d .

loop_
_atom_type_symbol
_atom_type_description
_atom_type_scat_dispersion_real
_atom_type_scat_dispersion_imag
_atom_type_scat_source
C C 0.0033 0.0016 'International Tables Vol C Tables 4.2.6.8 and 6.1.1.4'
H H 0.0000 0.0000 'International Tables Vol C Tables 4.2.6.8 and 6.1.1.4'
N N 0.0061 0.0033 'International Tables Vol C Tables 4.2.6.8 and 6.1.1.4'
O O 0.0106 0.0060 'International Tables Vol C Tables 4.2.6.8 and 6.1.1.4'
Cu Cu 0.3201 1.2651 'International Tables Vol C Tables 4.2.6.8 and 6.1.1.4'
Br Br -0.2901 2.4595 'International Tables Vol C Tables 4.2.6.8 and 6.1.1.4'

loop_
_geom_angle_atom_site_label_1
_geom_angle_atom_site_label_2
_geom_angle_atom_site_label_3
_geom_angle
_geom_angle_site_symmetry_1
_geom_angle_site_symmetry_3
N25 Cu1 N25 90.5(8) 4 .
N25 Cu1 N1 88.1(5) 4 4
N25 Cu1 N1 177.0(6) . 4
N25 Cu1 N1 177.0(6) 4 .
N25 Cu1 N1 88.1(5) . .
N1 Cu1 N1 93.4(7) 4 .
C2 N1 C6 122.5(14) . .
C2 N1 Cu1 121.1(12) . .
C6 N1 Cu1 115.6(11) . .
N1 C2 C3 122.1(16) . .
C2 C3 C4 118.1(17) . .
C5 C4 C3 116.2(17) . .
C4 C5 C6 120.3(16) . .
C4 C5 N7 124.3(16) . .
C6 C5 N7 115.3(16) . .
N1 C6 C5 120.5(15) . .
C8 N7 C5 129.2(17) . .
O9 C8 N7 122.9(19) . .
O9 C8 C10 123.2(18) . 6_665
N7 C8 C10 113.8(18) . 6_665
C11 C10 N18 109.9(15) . .
C11 C10 C8 106.1(16) . 6_655
N18 C10 C8 109.0(16) . 6_655
C12 C11 C10 116.8(18) . .
C17 C12 C13 113(2) . .
C17 C12 C11 121(2) . .
C13 C12 C11 125(2) . .
C12 C13 C14 123(3) . .
C15 C14 C13 121(3) . .
C14 C15 C16 115(3) . .
C17 C16 C15 124(3) . .
C12 C17 C16 123(3) . .
C19 N18 C10 120.6(15) . .
O20 C19 N18 124.3(17) . .
O20 C19 C21 121.9(17) . .
N18 C19 C21 113.7(16) . .
C22 C21 C26 120.3(17) . .
C22 C21 C19 122.8(17) . .
C26 C21 C19 116.9(16) . .
C21 C22 C23 117.4(17) . .
C24 C23 C22 117.6(17) . .
N25 C24 C23 124.5(16) . .
C26 N25 C24 117.0(15) . .
C26 N25 Cu1 123.2(12) . .
C24 N25 Cu1 119.6(11) . .
N25 C26 C21 123.2(16) . .

loop_
_geom_bond_atom_site_label_1
_geom_bond_atom_site_label_2
_geom_bond_distance
_geom_bond_site_symmetry_2
Cu1 N25 2.012(14) 4
Cu1 N25 2.012(14) .
Cu1 N1 2.045(13) 4
Cu1 N1 2.045(13) .
N1 C2 1.280(18) .
N1 C6 1.34(2) .
C2 C3 1.40(2) .
C3 C4 1.46(3) .
C4 C5 1.39(3) .
C5 C6 1.39(2) .
C5 N7 1.42(2) .
N7 C8 1.35(2) .
C8 O9 1.24(2) .
C8 C10 1.53(3) 6_665
C10 C11 1.46(3) .
C10 N18 1.48(2) .
C10 C8 1.53(3) 6_655
C11 C12 1.43(3) .
C12 C17 1.36(3) .
C12 C13 1.40(3) .
C13 C14 1.50(3) .
C14 C15 1.31(4) .
C15 C16 1.41(4) .
C16 C17 1.40(3) .
N18 C19 1.35(2) .
C19 O20 1.20(2) .
C19 C21 1.52(2) .
C21 C22 1.36(3) .
C21 C26 1.41(2) .
C22 C23 1.43(3) .
C23 C24 1.38(2) .
C24 N25 1.36(2) .
N25 C26 1.309(18) .
